data_4307926
loop_
_publ_author_name
'Angelina Prokofieva'
'Alexander I. Prikhod'ko'
'Eva Anna Enyedy'
'Etelka Farkas'
'Walter Maringgele'
'Serhiy Demeshko'
'Sebastian Dechert'
'Franc Meyer'

_publ_contact_author_address
; Institut f\"ur Anorganische Chemie
  Georg August Universit\"at G\"ottingen
  Tammannstra\&se 4
  D-37077 G\"ottingen
  Germany
;
_publ_contact_author_email franc.meyer@chemie.uni-goettingen.de
_publ_contact_author_fax 49(551)393063
_publ_contact_author_name 'Prof. Dr. Franc Meyer'
_publ_contact_author_phone 49(551)393012
_publ_section_title
;
Oligonuclear Copper Complexes of a Bioinspired Pyrazolate-Bridging
Ligand: Synthesis, Structures, and Equilibria in Solution
;
_journal_name_full 'Inorganic Chemistry'
_journal_page_first 4298
_journal_page_last 4307
_journal_paper_doi 10.1021/ic062434m
_journal_volume 46
_journal_year 2007
_chemical_formula_moiety 'C27 H40 Cu2 N12 O2 2+, 2(N O3 -), 2 (C H4 O)'
_chemical_formula_sum 'C29 H48 Cu2 N14 O10'
_chemical_formula_weight 879.89
_chemical_name_systematic
;
 ?
;
_space_group_IT_number 2
_symmetry_cell_setting triclinic
_symmetry_space_group_name_Hall '-P 1'
_symmetry_space_group_name_H-M 'P -1'
_atom_sites_solution_hydrogens geom
_atom_sites_solution_primary direct
_atom_sites_solution_secondary difmap
_audit_creation_method SHELXL-97
_cell_angle_alpha 101.663(3)
_cell_angle_beta 99.134(3)
_cell_angle_gamma 100.299(3)
_cell_formula_units_Z 4
_cell_length_a 11.1984(4)
_cell_length_b 14.9118(6)
_cell_length_c 24.3582(9)
_cell_measurement_reflns_used 57759
_cell_measurement_temperature 133(2)
_cell_measurement_theta_max 24.79
_cell_measurement_theta_min 1.43
_cell_volume 3838.4(3)
_computing_cell_refinement 'X-AREA (Stoe & Cie, 2002)'
_computing_data_collection 'X-AREA (Stoe & Cie, 2002)'
_computing_data_reduction 'X-AREA (Stoe & Cie, 2002)'
_computing_molecular_graphics 'DIAMOND (Brandenburg, 2001)'
_computing_publication_material 'SHELXL-97 (Sheldrick, 1997)'
_computing_structure_refinement 'SHELXL-97 (Sheldrick, 1997)'
_computing_structure_solution 'SHELXS-97 (Sheldrick, 1990)'
_diffrn_ambient_temperature 133(2)
_diffrn_measured_fraction_theta_full 0.993
_diffrn_measured_fraction_theta_max 0.993
_diffrn_measurement_device_type 'Stoe IPDS II'
_diffrn_measurement_method \w
_diffrn_radiation_monochromator graphite
_diffrn_radiation_source 'fine-focus sealed tube'
_diffrn_radiation_type MoK\a
_diffrn_radiation_wavelength 0.71073
_diffrn_reflns_av_R_equivalents 0.0591
_diffrn_reflns_av_sigmaI/netI 0.0437
_diffrn_reflns_limit_h_max 13
_diffrn_reflns_limit_h_min -13
_diffrn_reflns_limit_k_max 17
_diffrn_reflns_limit_k_min -15
_diffrn_reflns_limit_l_max 28
_diffrn_reflns_limit_l_min -28
_diffrn_reflns_number 57759
_diffrn_reflns_theta_full 24.79
_diffrn_reflns_theta_max 24.79
_diffrn_reflns_theta_min 1.43
_diffrn_standards_decay_% 0
_diffrn_standards_number 0
_exptl_absorpt_coefficient_mu 1.180
_exptl_absorpt_correction_T_max 0.8059
_exptl_absorpt_correction_T_min 0.5238
_exptl_absorpt_correction_type numerical
_exptl_absorpt_process_details 'X-RED (Stoe & Cie, 2002)'
_exptl_crystal_colour green
_exptl_crystal_density_diffrn 1.523
_exptl_crystal_density_method 'not measured'
_exptl_crystal_description block
_exptl_crystal_F_000 1832
_exptl_crystal_size_max 0.40
_exptl_crystal_size_mid 0.23
_exptl_crystal_size_min 0.12
_refine_diff_density_max 1.439
_refine_diff_density_min -0.743
_refine_diff_density_rms 0.077
_refine_ls_extinction_method none
_refine_ls_goodness_of_fit_ref 1.017
_refine_ls_hydrogen_treatment mixed
_refine_ls_matrix_type full
_refine_ls_number_parameters 1010
_refine_ls_number_reflns 13096
_refine_ls_number_restraints 36
_refine_ls_restrained_S_all 1.036
_refine_ls_R_factor_all 0.0743
_refine_ls_R_factor_gt 0.0520
_refine_ls_shift/su_max 0.001
_refine_ls_shift/su_mean 0.000
_refine_ls_structure_factor_coef Fsqd
_refine_ls_weighting_details 'calc w=1/[\s^2^(Fo^2^)+(0.0745P)^2^+4.5812P] where P=(Fo^2^+2Fc^2^)/3'
_refine_ls_weighting_scheme calc
_refine_ls_wR_factor_gt 0.1262
_refine_ls_wR_factor_ref 0.1367
_reflns_number_gt 9972
_reflns_number_total 13096
_reflns_threshold_expression >2sigma(I)
_cod_data_source_file ic062434msi20061219_032313_3.cif
_cod_data_source_block 1b
_cod_database_code 4307926

loop_
_symmetry_equiv_pos_as_xyz
'x, y, z'
'-x, -y, -z'

loop_
_atom_site_label
_atom_site_type_symbol
_atom_site_fract_x
_atom_site_fract_y
_atom_site_fract_z
_atom_site_U_iso_or_equiv
_atom_site_adp_type
_atom_site_occupancy
_atom_site_symmetry_multiplicity
_atom_site_calc_flag
_atom_site_refinement_flags
_atom_site_disorder_assembly
_atom_site_disorder_group
Cu1 Cu 0.59957(5) 0.55410(4) 0.67932(2) 0.03049(13) Uani 1 1 d . . .
Cu2 Cu 0.60306(4) 0.50821(4) 0.84872(2) 0.02807(13) Uani 1 1 d . . .
Cu11 Cu 0.73639(5) 0.06524(4) 0.70252(2) 0.03380(14) Uani 1 1 d . . .
Cu12 Cu 0.54291(5) -0.01959(4) 0.83235(3) 0.03961(15) Uani 1 1 d . . .
N1 N 0.7027(3) 0.6094(2) 0.75735(15) 0.0296(8) Uani 1 1 d . . .
N2 N 0.7068(3) 0.5922(2) 0.81042(14) 0.0278(7) Uani 1 1 d . . .
N3 N 0.6937(3) 0.6840(2) 0.66825(15) 0.0316(8) Uani 1 1 d . . .
N4 N 0.4453(3) 0.6178(2) 0.66235(15) 0.0323(8) Uani 1 1 d . . .
N5 N 0.3914(4) 0.7509(3) 0.65563(16) 0.0371(9) Uani 1 1 d . . .
N6 N 0.6279(3) 0.5070(3) 0.59892(16) 0.0342(8) Uani 1 1 d . . .
N7 N 0.6849(4) 0.5448(3) 0.52251(16) 0.0406(9) Uani 1 1 d . . .
N8 N 0.7652(3) 0.5547(2) 0.91314(14) 0.0293(8) Uani 1 1 d . . .
N9 N 0.5308(3) 0.5697(3) 0.91537(16) 0.0343(8) Uani 1 1 d . . .
N11 N 0.6509(3) 0.3801(3) 0.84941(15) 0.0313(8) Uani 1 1 d . . .
N12 N 0.7928(3) 0.3081(3) 0.88183(16) 0.0352(8) Uani 1 1 d . . .
N10 N 0.5580(4) 0.6247(3) 1.00890(16) 0.0391(9) Uani 1 1 d . . .
N101 N 0.5688(3) 0.0606(3) 0.72382(15) 0.0322(8) Uani 1 1 d . . .
N102 N 0.5145(3) 0.0471(2) 0.76882(15) 0.0321(8) Uani 1 1 d . . .
N103 N 0.6620(3) 0.1426(3) 0.64730(15) 0.0345(8) Uani 1 1 d . . .
N104 N 0.7878(3) 0.0042(3) 0.63166(17) 0.0391(9) Uani 1 1 d . . .
N105 N 0.7843(4) -0.0097(3) 0.53966(16) 0.0444(10) Uani 1 1 d . . .
N106 N 0.8609(3) 0.1998(3) 0.73708(16) 0.0361(8) Uani 1 1 d . . .
N107 N 0.8812(4) 0.3519(3) 0.74397(16) 0.0381(9) Uani 1 1 d . . .
N108 N 0.3534(3) -0.0175(3) 0.83160(16) 0.0334(8) Uani 1 1 d . . .
N109 N 0.4702(4) -0.1614(3) 0.81981(16) 0.0375(9) Uani 1 1 d . . .
N110 N 0.3022(4) -0.2759(3) 0.78838(17) 0.0444(10) Uani 1 1 d . . .
N111 N 0.5602(4) 0.0535(3) 0.91548(17) 0.0412(9) Uani 1 1 d . . .
N112 N 0.4667(4) 0.1085(3) 0.98359(17) 0.0425(9) Uani 1 1 d . . .
O1 O 0.5260(3) 0.4374(2) 0.69694(13) 0.0350(7) Uani 1 1 d . . .
O2 O 0.4597(3) 0.4717(2) 0.78783(13) 0.0333(7) Uani 1 1 d . . .
O21 O 0.7991(3) -0.0135(2) 0.74832(14) 0.0393(7) Uani 1 1 d . . .
O22 O 0.7146(3) -0.0123(4) 0.83359(18) 0.0686(13) Uani 1 1 d . . .
N30 N 0.0634(4) -0.1787(4) 0.6274(3) 0.0622(13) Uani 1 1 d . . .
O31 O 0.1191(5) -0.1171(5) 0.6075(3) 0.111(2) Uani 1 1 d . . .
O32 O -0.0049(5) -0.2502(5) 0.5948(3) 0.1019(19) Uani 1 1 d . . .
O33 O 0.0738(4) -0.1697(4) 0.6787(2) 0.0796(14) Uani 1 1 d . . .
N40 N 0.1350(4) 0.5613(3) 0.91698(16) 0.0572(13) Uani 1 1 d D . .
O41A O 0.1404(5) 0.4736(3) 0.9072(2) 0.0483(17) Uiso 0.709(12) 1 d PD A 1
O42A O 0.1399(5) 0.5998(4) 0.9671(2) 0.0521(17) Uiso 0.709(12) 1 d PD A 1
O43A O 0.1194(6) 0.5971(5) 0.8758(3) 0.0643(18) Uiso 0.709(12) 1 d PD A 1
O41B O 0.1512(16) 0.6438(8) 0.9494(6) 0.083(6) Uiso 0.291(12) 1 d PD A 2
O42B O 0.1188(10) 0.5564(9) 0.8642(3) 0.034(3) Uiso 0.291(12) 1 d PD A 2
O43B O 0.128(3) 0.4932(9) 0.9379(7) 0.138(10) Uiso 0.291(12) 1 d PD A 2
N50 N 1.1161(4) 0.1568(3) 0.9227(2) 0.0547(12) Uani 1 1 d . . .
O51 O 1.1547(4) 0.1629(4) 0.8797(2) 0.0897(17) Uani 1 1 d . . .
O52 O 1.1364(4) 0.2245(3) 0.96522(16) 0.0575(10) Uani 1 1 d . . .
O53 O 1.0614(10) 0.0825(5) 0.9235(4) 0.189(5) Uani 1 1 d . . .
N60 N 0.4781(4) 0.1820(3) 0.48801(17) 0.0436(10) Uani 1 1 d . . .
O61 O 0.4971(4) 0.1012(3) 0.47681(18) 0.0620(11) Uani 1 1 d . . .
O62 O 0.4388(4) 0.2111(3) 0.53267(16) 0.0649(11) Uani 1 1 d . . .
O63 O 0.5001(3) 0.2364(3) 0.45637(15) 0.0518(9) Uani 1 1 d . . .
C1 C 0.8712(4) 0.7072(3) 0.81575(18) 0.0306(9) Uani 1 1 d . . .
H1 H 0.9435 0.7535 0.8296 0.080 Uiso 1 1 calc R . .
C2 C 0.8009(4) 0.6779(3) 0.76050(18) 0.0306(9) Uani 1 1 d . . .
C3 C 0.8077(4) 0.6507(3) 0.84552(18) 0.0292(9) Uani 1 1 d . . .
C4 C 0.8176(4) 0.7065(3) 0.70626(19) 0.0361(10) Uani 1 1 d . . .
H4A H 0.8531 0.7732 0.7143 0.080 Uiso 1 1 calc R . .
H4B H 0.8727 0.6727 0.6881 0.080 Uiso 1 1 calc R . .
C5 C 0.6199(4) 0.7551(3) 0.6861(2) 0.0357(10) Uani 1 1 d . . .
H5A H 0.6401 0.7786 0.7274 0.080 Uiso 1 1 calc R . .
H5B H 0.6387 0.8076 0.6687 0.080 Uiso 1 1 calc R . .
C6 C 0.4861(4) 0.7085(3) 0.66703(18) 0.0323(9) Uani 1 1 d . . .
C7 C 0.3178(4) 0.6016(3) 0.64713(19) 0.0368(10) Uani 1 1 d . . .
H7 H 0.2635 0.5438 0.6407 0.080 Uiso 1 1 calc R . .
C8 C 0.2845(4) 0.6826(3) 0.6431(2) 0.0400(11) Uani 1 1 d . . .
H8 H 0.2041 0.6909 0.6336 0.080 Uiso 1 1 calc R . .
C9 C 0.4025(5) 0.8505(3) 0.6556(2) 0.0466(12) Uani 1 1 d . . .
H9A H 0.4556 0.8884 0.6905 0.080 Uiso 1 1 calc R . .
H9B H 0.3220 0.8652 0.6526 0.080 Uiso 1 1 calc R . .
H9C H 0.4372 0.8631 0.6236 0.080 Uiso 1 1 calc R . .
C10 C 0.7030(5) 0.6772(3) 0.60707(19) 0.0379(10) Uani 1 1 d . . .
H10A H 0.6449 0.7090 0.5893 0.080 Uiso 1 1 calc R . .
H10B H 0.7860 0.7069 0.6048 0.080 Uiso 1 1 calc R . .
C11 C 0.6744(4) 0.5765(3) 0.57698(18) 0.0344(10) Uani 1 1 d . . .
C12 C 0.6058(4) 0.4262(3) 0.5556(2) 0.0403(11) Uani 1 1 d . . .
H12 H 0.5722 0.3660 0.5585 0.080 Uiso 1 1 calc R . .
C13 C 0.6405(5) 0.4486(4) 0.5087(2) 0.0461(12) Uani 1 1 d . . .
H13 H 0.6356 0.4074 0.4739 0.080 Uiso 1 1 calc R . .
C14 C 0.7312(6) 0.6037(4) 0.4858(2) 0.0552(14) Uani 1 1 d . . .
H14A H 0.6835 0.6508 0.4837 0.080 Uiso 1 1 calc R . .
H14B H 0.7238 0.5655 0.4481 0.080 Uiso 1 1 calc R . .
H14C H 0.8166 0.6334 0.5015 0.080 Uiso 1 1 calc R . .
C15 C 0.8281(4) 0.6492(3) 0.90788(18) 0.0320(9) Uani 1 1 d . . .
H15A H 0.9161 0.6611 0.9237 0.080 Uiso 1 1 calc R . .
H15B H 0.7940 0.6976 0.9289 0.080 Uiso 1 1 calc R . .
C16 C 0.7309(4) 0.5604(3) 0.97011(19) 0.0359(10) Uani 1 1 d . . .
H16A H 0.7923 0.6075 0.9993 0.080 Uiso 1 1 calc R . .
H16B H 0.7260 0.5004 0.9803 0.080 Uiso 1 1 calc R . .
C17 C 0.6079(4) 0.5865(3) 0.96532(19) 0.0338(10) Uani 1 1 d . . .
C18 C 0.4262(4) 0.6007(3) 0.9273(2) 0.0404(11) Uani 1 1 d . . .
H18 H 0.3563 0.5989 0.9004 0.080 Uiso 1 1 calc R . .
C19 C 0.4422(5) 0.6342(3) 0.9847(2) 0.0431(11) Uani 1 1 d . . .
H19 H 0.3858 0.6589 1.0041 0.080 Uiso 1 1 calc R . .
C20 C 0.6153(5) 0.6518(4) 1.0699(2) 0.0524(14) Uani 1 1 d . . .
H20A H 0.6616 0.6065 1.0790 0.080 Uiso 1 1 calc R . .
H20B H 0.5519 0.6541 1.0922 0.080 Uiso 1 1 calc R . .
H20C H 0.6700 0.7124 1.0786 0.080 Uiso 1 1 calc R . .
C21 C 0.8462(4) 0.4862(3) 0.90388(19) 0.0319(9) Uani 1 1 d . . .
H21A H 0.8991 0.4876 0.9398 0.080 Uiso 1 1 calc R . .
H21B H 0.8983 0.5015 0.8774 0.080 Uiso 1 1 calc R . .
C22 C 0.7634(4) 0.3914(3) 0.87989(18) 0.0316(9) Uani 1 1 d . . .
C23 C 0.6064(4) 0.2840(3) 0.8300(2) 0.0372(10) Uani 1 1 d . . .
H23 H 0.5292 0.2548 0.8069 0.080 Uiso 1 1 calc R . .
C24 C 0.6930(4) 0.2394(3) 0.8498(2) 0.0397(11) Uani 1 1 d . . .
H24 H 0.6865 0.1749 0.8431 0.080 Uiso 1 1 calc R . .
C25 C 0.9070(4) 0.2921(4) 0.9133(2) 0.0454(12) Uani 1 1 d . . .
H25A H 0.9774 0.3312 0.9057 0.080 Uiso 1 1 calc R . .
H25B H 0.9106 0.2275 0.9012 0.080 Uiso 1 1 calc R . .
H25C H 0.9076 0.3072 0.9536 0.080 Uiso 1 1 calc R . .
C26 C 0.4259(5) 0.3710(4) 0.6577(2) 0.0505(13) Uani 1 1 d . . .
H26A H 0.3547 0.3984 0.6528 0.080 Uiso 1 1 calc R . .
H26B H 0.4060 0.3163 0.6724 0.080 Uiso 1 1 calc R . .
H26C H 0.4494 0.3535 0.6215 0.080 Uiso 1 1 calc R . .
C27 C 0.3477(4) 0.4129(4) 0.7913(2) 0.0477(12) Uani 1 1 d . . .
H27A H 0.3634 0.3536 0.7964 0.080 Uiso 1 1 calc R . .
H27B H 0.2876 0.4033 0.7567 0.080 Uiso 1 1 calc R . .
H27C H 0.3166 0.4422 0.8233 0.080 Uiso 1 1 calc R . .
C101 C 0.3788(4) 0.0923(3) 0.7076(2) 0.0373(10) Uani 1 1 d . . .
H101 H 0.3086 0.1095 0.6909 0.080 Uiso 1 1 calc R . .
C102 C 0.4866(4) 0.0869(3) 0.68711(19) 0.0336(10) Uani 1 1 d . . .
C103 C 0.4008(4) 0.0658(3) 0.7589(2) 0.0338(10) Uani 1 1 d . . .
C104 C 0.5259(4) 0.1024(3) 0.6329(2) 0.0385(10) Uani 1 1 d . . .
H10C H 0.5074 0.0435 0.6044 0.080 Uiso 1 1 calc R . .
H10D H 0.4820 0.1454 0.6176 0.080 Uiso 1 1 calc R . .
C105 C 0.7163(5) 0.1309(4) 0.5949(2) 0.0412(11) Uani 1 1 d . . .
H10E H 0.7850 0.1832 0.5988 0.080 Uiso 1 1 calc R . .
H10F H 0.6542 0.1288 0.5617 0.080 Uiso 1 1 calc R . .
C106 C 0.7602(4) 0.0412(3) 0.5877(2) 0.0379(10) Uani 1 1 d . . .
C107 C 0.8304(5) -0.0749(4) 0.6108(2) 0.0455(12) Uani 1 1 d . . .
H107 H 0.8557 -0.1157 0.6322 0.080 Uiso 1 1 calc R . .
C108 C 0.8296(5) -0.0835(4) 0.5548(2) 0.0509(13) Uani 1 1 d . . .
H108 H 0.8547 -0.1302 0.5307 0.080 Uiso 1 1 calc R . .
C109 C 0.7610(6) 0.0068(4) 0.4822(2) 0.0581(15) Uani 1 1 d . . .
H10G H 0.6933 0.0380 0.4782 0.080 Uiso 1 1 calc R . .
H10H H 0.7405 -0.0521 0.4543 0.080 Uiso 1 1 calc R . .
H10I H 0.8339 0.0454 0.4762 0.080 Uiso 1 1 calc R . .
C110 C 0.6881(4) 0.2428(3) 0.6785(2) 0.0371(10) Uani 1 1 d . . .
H11A H 0.6237 0.2538 0.6997 0.080 Uiso 1 1 calc R . .
H11B H 0.6897 0.2826 0.6516 0.080 Uiso 1 1 calc R . .
C111 C 0.8106(4) 0.2654(3) 0.71858(19) 0.0350(10) Uani 1 1 d . . .
C112 C 0.9686(4) 0.2475(4) 0.7761(2) 0.0408(11) Uani 1 1 d . . .
H112 H 1.0235 0.2194 0.7959 0.080 Uiso 1 1 calc R . .
C113 C 0.9822(4) 0.3408(4) 0.7809(2) 0.0433(11) Uani 1 1 d . . .
H113 H 1.0464 0.3881 0.8043 0.080 Uiso 1 1 calc R . .
C114 C 0.8533(5) 0.4406(4) 0.7354(2) 0.0520(13) Uani 1 1 d . . .
H11C H 0.8709 0.4498 0.6994 0.080 Uiso 1 1 calc R . .
H11D H 0.9033 0.4912 0.7658 0.080 Uiso 1 1 calc R . .
H11E H 0.7672 0.4392 0.7354 0.080 Uiso 1 1 calc R . .
C115 C 0.3281(4) 0.0612(3) 0.8054(2) 0.0387(10) Uani 1 1 d . . .
H11F H 0.3524 0.1200 0.8342 0.080 Uiso 1 1 calc R . .
H11G H 0.2403 0.0508 0.7895 0.080 Uiso 1 1 calc R . .
C116 C 0.2756(4) -0.1080(3) 0.7962(2) 0.0379(10) Uani 1 1 d . . .
H11H H 0.2563 -0.1050 0.7565 0.080 Uiso 1 1 calc R . .
H11I H 0.1985 -0.1222 0.8093 0.080 Uiso 1 1 calc R . .
C117 C 0.3480(5) -0.1821(3) 0.8022(2) 0.0394(11) Uani 1 1 d . . .
C118 C 0.5050(5) -0.2469(4) 0.8172(2) 0.0458(12) Uani 1 1 d . . .
H118 H 0.5854 -0.2549 0.8271 0.080 Uiso 1 1 calc R . .
C119 C 0.4016(6) -0.3171(4) 0.7976(2) 0.0502(13) Uani 1 1 d . . .
H119 H 0.3987 -0.3811 0.7916 0.080 Uiso 1 1 calc R . .
C120 C 0.1722(5) -0.3243(4) 0.7670(2) 0.0526(14) Uani 1 1 d . . .
H12A H 0.1294 -0.3208 0.7983 0.080 Uiso 1 1 calc R . .
H12B H 0.1676 -0.3888 0.7494 0.080 Uiso 1 1 calc R . .
H12C H 0.1344 -0.2949 0.7393 0.080 Uiso 1 1 calc R . .
C121 C 0.3340(4) -0.0023(3) 0.8917(2) 0.0389(10) Uani 1 1 d . . .
H12D H 0.2673 0.0304 0.8958 0.080 Uiso 1 1 calc R . .
H12E H 0.3120 -0.0622 0.9015 0.080 Uiso 1 1 calc R . .
C122 C 0.4512(4) 0.0544(3) 0.9299(2) 0.0385(10) Uani 1 1 d . . .
C123 C 0.6488(5) 0.1093(4) 0.9609(2) 0.0492(13) Uani 1 1 d . . .
H123 H 0.7339 0.1218 0.9625 0.080 Uiso 1 1 calc R . .
C124 C 0.5914(5) 0.1431(4) 1.0031(2) 0.0504(13) Uani 1 1 d . . .
H124 H 0.6296 0.1825 1.0387 0.080 Uiso 1 1 calc R . .
C125 C 0.3708(6) 0.1294(4) 1.0147(2) 0.0550(14) Uani 1 1 d . . .
H12F H 0.3427 0.1824 1.0049 0.080 Uiso 1 1 calc R . .
H12G H 0.4036 0.1435 1.0551 0.080 Uiso 1 1 calc R . .
H12H H 0.3025 0.0760 1.0046 0.080 Uiso 1 1 calc R . .
C126 C 0.9319(4) -0.0022(4) 0.7631(2) 0.0458(12) Uani 1 1 d . . .
H12I H 0.9690 0.0197 0.7339 0.080 Uiso 1 1 calc R . .
H12J H 0.9513 -0.0615 0.7659 0.080 Uiso 1 1 calc R . .
H12K H 0.9636 0.0425 0.7991 0.080 Uiso 1 1 calc R . .
C127 C 0.7826(5) -0.0572(5) 0.8702(3) 0.0656(17) Uani 1 1 d . . .
H12L H 0.7683 -0.0391 0.9083 0.080 Uiso 1 1 calc R . .
H12M H 0.8694 -0.0387 0.8705 0.080 Uiso 1 1 calc R . .
H12N H 0.7559 -0.1240 0.8563 0.080 Uiso 1 1 calc R . .
C71A C 0.0901(12) 0.2089(9) 0.6320(6) 0.128(5) Uiso 0.844(9) 1 d PD B 3
H71A H 0.1743 0.2118 0.6276 0.080 Uiso 0.844(9) 1 calc PR B 3
H71B H 0.0389 0.1505 0.6092 0.080 Uiso 0.844(9) 1 calc PR B 3
H71C H 0.0860 0.2133 0.6715 0.080 Uiso 0.844(9) 1 calc PR B 3
O71A O 0.0470(13) 0.2852(9) 0.6139(6) 0.214(6) Uiso 0.844(9) 1 d PD B 3
H71D H 0.1017 0.3158 0.6022 0.080 Uiso 0.844(9) 1 calc PR B 3
C71B C 0.079(2) 0.115(2) 0.6193(14) 0.044(8) Uiso 0.156(9) 1 d PD B 4
H71E H 0.0952 0.0675 0.6388 0.080 Uiso 0.156(9) 1 calc PR B 4
H71F H 0.0322 0.0866 0.5813 0.080 Uiso 0.156(9) 1 calc PR B 4
H71G H 0.0332 0.1540 0.6399 0.080 Uiso 0.156(9) 1 calc PR B 4
O71B O 0.1929(17) 0.1712(15) 0.6162(9) 0.043(7) Uiso 0.156(9) 1 d PD B 4
H71H H 0.1867 0.2260 0.6201 0.080 Uiso 0.156(9) 1 calc PR B 4
C72A C -0.0089(10) 0.4935(9) 0.6051(5) 0.085(3) Uiso 0.683(10) 1 d PD C 5
H72A H -0.0948 0.4831 0.6077 0.080 Uiso 0.683(10) 1 calc PR C 5
H72B H -0.0006 0.4582 0.5689 0.080 Uiso 0.683(10) 1 calc PR C 5
H72C H 0.0227 0.5591 0.6087 0.080 Uiso 0.683(10) 1 calc PR C 5
O72A O 0.0581(8) 0.4643(7) 0.6492(4) 0.111(3) Uiso 0.683(10) 1 d PD C 5
H72D H 0.0630 0.4097 0.6377 0.080 Uiso 0.683(10) 1 calc PR C 5
C72B C -0.017(3) 0.525(2) 0.5716(10) 0.104(9) Uiso 0.317(10) 1 d PD C 6
H72E H -0.0178 0.5570 0.5413 0.080 Uiso 0.317(10) 1 calc PR C 6
H72F H -0.0885 0.4738 0.5623 0.080 Uiso 0.317(10) 1 calc PR C 6
H72G H 0.0567 0.5002 0.5763 0.080 Uiso 0.317(10) 1 calc PR C 6
O72B O -0.0192(17) 0.5875(14) 0.6232(8) 0.108(7) Uiso 0.317(10) 1 d PD C 6
H72H H -0.0293 0.6377 0.6165 0.080 Uiso 0.317(10) 1 calc PR C 6
C73A C 0.0778(9) -0.1471(7) 0.9389(4) 0.085(3) Uiso 0.775(8) 1 d PD D 7
H73A H 0.0814 -0.1665 0.9742 0.080 Uiso 0.775(8) 1 calc PR D 7
H73B H -0.0069 -0.1599 0.9191 0.080 Uiso 0.775(8) 1 calc PR D 7
H73C H 0.1126 -0.0811 0.9467 0.080 Uiso 0.775(8) 1 calc PR D 7
O73A O 0.1507(5) -0.2003(4) 0.9021(2) 0.0570(15) Uiso 0.775(8) 1 d PD D 7
H73D H 0.1601 -0.2474 0.9132 0.080 Uiso 0.775(8) 1 calc PR D 7
C73B C 0.034(2) -0.0641(13) 0.9678(10) 0.048(6) Uiso 0.225(8) 1 d PD D 8
H73E H 0.0872 -0.0123 0.9965 0.080 Uiso 0.225(8) 1 calc PR D 8
H73F H -0.0504 -0.0587 0.9657 0.080 Uiso 0.225(8) 1 calc PR D 8
H73G H 0.0564 -0.0634 0.9314 0.080 Uiso 0.225(8) 1 calc PR D 8
O73B O 0.0481(15) -0.1478(11) 0.9822(8) 0.052(5) Uiso 0.225(8) 1 d PD D 8
H73H H -0.0033 -0.1628 1.0011 0.080 Uiso 0.225(8) 1 calc PR D 8
C74 C 0.8215(7) 0.2784(5) 0.5017(3) 0.080(2) Uani 1 1 d . . .
H74A H 0.8008 0.3046 0.5374 0.080 Uiso 1 1 calc R . .
H74B H 0.7519 0.2317 0.4783 0.080 Uiso 1 1 calc R . .
H74C H 0.8421 0.3272 0.4822 0.080 Uiso 1 1 calc R . .
O74 O 0.9233(6) 0.2371(5) 0.5121(2) 0.111(2) Uani 1 1 d . . .
H74 H 0.9547 0.2298 0.4838 0.080 Uiso 1 1 calc R . .
H1A H 0.482(6) 0.451(5) 0.739(3) 0.080 Uiso 1 1 d . . .
H1B H 0.765(6) -0.019(5) 0.785(3) 0.080 Uiso 1 1 d . . .

loop_
_atom_site_aniso_label
_atom_site_aniso_U_11
_atom_site_aniso_U_22
_atom_site_aniso_U_33
_atom_site_aniso_U_23
_atom_site_aniso_U_13
_atom_site_aniso_U_12
Cu1 0.0367(3) 0.0253(3) 0.0274(3) 0.0062(2) 0.0059(2) 0.0023(2)
Cu2 0.0277(3) 0.0268(3) 0.0270(3) 0.0044(2) 0.0042(2) 0.0024(2)
Cu11 0.0392(3) 0.0309(3) 0.0318(3) 0.0069(2) 0.0081(2) 0.0087(2)
Cu12 0.0340(3) 0.0467(4) 0.0459(3) 0.0208(3) 0.0130(2) 0.0134(3)
N1 0.0332(18) 0.0265(18) 0.0315(19) 0.0100(15) 0.0093(15) 0.0061(15)
N2 0.0301(17) 0.0270(18) 0.0250(18) 0.0044(15) 0.0053(14) 0.0049(14)
N3 0.0386(19) 0.0277(19) 0.0280(19) 0.0057(15) 0.0080(15) 0.0056(15)
N4 0.0378(19) 0.027(2) 0.0293(19) 0.0047(15) 0.0067(15) 0.0034(15)
N5 0.044(2) 0.034(2) 0.035(2) 0.0089(17) 0.0090(17) 0.0105(17)
N6 0.039(2) 0.028(2) 0.034(2) 0.0082(16) 0.0053(16) 0.0052(16)
N7 0.050(2) 0.042(2) 0.029(2) 0.0071(17) 0.0108(17) 0.0055(18)
N8 0.0316(18) 0.0262(19) 0.0276(18) 0.0051(15) 0.0051(14) 0.0019(15)
N9 0.0305(18) 0.036(2) 0.035(2) 0.0065(17) 0.0080(16) 0.0054(16)
N11 0.0326(18) 0.030(2) 0.0299(19) 0.0056(16) 0.0054(15) 0.0054(15)
N12 0.045(2) 0.032(2) 0.031(2) 0.0086(16) 0.0095(16) 0.0116(17)
N10 0.046(2) 0.034(2) 0.035(2) 0.0023(17) 0.0191(17) 0.0006(17)
N101 0.0359(19) 0.0279(19) 0.0311(19) 0.0067(16) 0.0053(15) 0.0043(15)
N102 0.0356(19) 0.0268(19) 0.033(2) 0.0062(16) 0.0087(15) 0.0050(15)
N103 0.043(2) 0.031(2) 0.0292(19) 0.0046(16) 0.0081(16) 0.0079(16)
N104 0.040(2) 0.038(2) 0.039(2) 0.0084(18) 0.0086(17) 0.0114(17)
N105 0.058(2) 0.045(2) 0.029(2) 0.0014(18) 0.0104(18) 0.015(2)
N106 0.039(2) 0.031(2) 0.034(2) 0.0030(17) 0.0075(16) 0.0051(16)
N107 0.044(2) 0.030(2) 0.039(2) 0.0013(17) 0.0163(17) 0.0067(17)
N108 0.0368(19) 0.0278(19) 0.038(2) 0.0080(16) 0.0112(16) 0.0087(15)
N109 0.046(2) 0.037(2) 0.037(2) 0.0113(17) 0.0140(17) 0.0204(18)
N110 0.066(3) 0.031(2) 0.039(2) 0.0085(18) 0.023(2) 0.009(2)
N111 0.043(2) 0.039(2) 0.042(2) 0.0134(19) 0.0054(18) 0.0078(18)
N112 0.059(3) 0.035(2) 0.036(2) 0.0104(18) 0.0064(19) 0.0163(19)
O1 0.0412(17) 0.0274(16) 0.0298(16) 0.0029(13) 0.0031(13) -0.0017(13)
O2 0.0295(15) 0.0360(17) 0.0314(16) 0.0073(13) 0.0045(12) 0.0014(13)
O21 0.0387(17) 0.0412(19) 0.0391(18) 0.0099(15) 0.0090(14) 0.0105(14)
O22 0.046(2) 0.121(4) 0.067(3) 0.060(3) 0.0230(19) 0.036(2)
N30 0.039(3) 0.081(4) 0.078(4) 0.030(3) 0.015(3) 0.026(3)
O31 0.082(3) 0.146(5) 0.162(6) 0.111(5) 0.062(4) 0.051(4)
O32 0.057(3) 0.117(5) 0.116(4) -0.011(4) 0.016(3) 0.024(3)
O33 0.069(3) 0.122(4) 0.066(3) 0.040(3) 0.024(2) 0.036(3)
N40 0.025(2) 0.095(4) 0.049(3) 0.025(3) 0.0046(18) 0.003(2)
N50 0.045(2) 0.036(3) 0.073(3) 0.002(2) -0.004(2) 0.011(2)
O51 0.060(3) 0.117(4) 0.067(3) -0.030(3) 0.014(2) 0.013(3)
O52 0.066(2) 0.047(2) 0.051(2) -0.0067(19) 0.0014(18) 0.0175(19)
O53 0.271(11) 0.076(5) 0.158(7) -0.006(5) 0.052(7) -0.091(6)
N60 0.057(2) 0.032(2) 0.034(2) 0.0057(18) -0.0067(18) 0.0080(19)
O61 0.080(3) 0.033(2) 0.064(3) 0.0032(18) -0.007(2) 0.0157(19)
O62 0.114(3) 0.037(2) 0.043(2) 0.0072(17) 0.024(2) 0.011(2)
O63 0.067(2) 0.049(2) 0.042(2) 0.0181(18) 0.0093(17) 0.0123(18)
C1 0.028(2) 0.028(2) 0.032(2) 0.0060(18) 0.0041(17) 0.0025(17)
C2 0.031(2) 0.031(2) 0.032(2) 0.0104(19) 0.0092(17) 0.0070(18)
C3 0.030(2) 0.025(2) 0.030(2) 0.0023(18) 0.0034(17) 0.0061(17)
C4 0.034(2) 0.039(3) 0.033(2) 0.013(2) 0.0044(18) 0.0003(19)
C5 0.042(2) 0.028(2) 0.039(3) 0.009(2) 0.012(2) 0.0069(19)
C6 0.039(2) 0.032(2) 0.026(2) 0.0061(18) 0.0063(18) 0.0083(19)
C7 0.036(2) 0.038(3) 0.035(2) 0.006(2) 0.0086(19) 0.006(2)
C8 0.036(2) 0.043(3) 0.039(3) 0.006(2) 0.007(2) 0.011(2)
C9 0.053(3) 0.034(3) 0.054(3) 0.007(2) 0.012(2) 0.014(2)
C10 0.052(3) 0.034(3) 0.031(2) 0.011(2) 0.015(2) 0.010(2)
C11 0.037(2) 0.035(2) 0.030(2) 0.005(2) 0.0052(18) 0.0054(19)
C12 0.049(3) 0.033(3) 0.036(3) 0.002(2) 0.011(2) 0.006(2)
C13 0.057(3) 0.040(3) 0.036(3) 0.001(2) 0.011(2) 0.005(2)
C14 0.077(4) 0.052(3) 0.035(3) 0.010(2) 0.018(3) 0.003(3)
C15 0.033(2) 0.028(2) 0.031(2) 0.0055(18) 0.0055(18) -0.0010(18)
C16 0.040(2) 0.038(3) 0.028(2) 0.008(2) 0.0072(18) 0.002(2)
C17 0.044(2) 0.023(2) 0.032(2) 0.0026(18) 0.014(2) 0.0004(18)
C18 0.035(2) 0.042(3) 0.047(3) 0.010(2) 0.017(2) 0.007(2)
C19 0.049(3) 0.036(3) 0.049(3) 0.010(2) 0.025(2) 0.008(2)
C20 0.065(3) 0.049(3) 0.035(3) -0.002(2) 0.019(2) -0.003(3)
C21 0.032(2) 0.033(2) 0.032(2) 0.0087(19) 0.0083(18) 0.0103(18)
C22 0.036(2) 0.030(2) 0.030(2) 0.0066(18) 0.0094(18) 0.0067(18)
C23 0.042(2) 0.028(2) 0.038(3) 0.006(2) 0.008(2) 0.0013(19)
C24 0.051(3) 0.026(2) 0.042(3) 0.006(2) 0.014(2) 0.009(2)
C25 0.044(3) 0.050(3) 0.050(3) 0.019(2) 0.009(2) 0.022(2)
C26 0.055(3) 0.044(3) 0.040(3) 0.001(2) 0.006(2) -0.008(2)
C27 0.039(3) 0.054(3) 0.042(3) 0.010(2) 0.002(2) -0.005(2)
C101 0.039(2) 0.030(2) 0.040(3) 0.006(2) 0.003(2) 0.0095(19)
C102 0.039(2) 0.027(2) 0.033(2) 0.0070(19) 0.0047(19) 0.0058(18)
C103 0.035(2) 0.025(2) 0.040(3) 0.0050(19) 0.0065(19) 0.0076(18)
C104 0.043(3) 0.033(2) 0.038(3) 0.007(2) 0.004(2) 0.009(2)
C105 0.053(3) 0.043(3) 0.028(2) 0.009(2) 0.011(2) 0.010(2)
C106 0.039(2) 0.038(3) 0.035(3) 0.005(2) 0.0101(19) 0.008(2)
C107 0.052(3) 0.037(3) 0.048(3) 0.005(2) 0.014(2) 0.015(2)
C108 0.060(3) 0.048(3) 0.047(3) 0.003(2) 0.017(2) 0.021(3)
C109 0.073(4) 0.068(4) 0.035(3) 0.009(3) 0.015(3) 0.021(3)
C110 0.045(3) 0.031(2) 0.039(3) 0.012(2) 0.011(2) 0.011(2)
C111 0.039(2) 0.032(2) 0.034(2) 0.003(2) 0.0127(19) 0.007(2)
C112 0.037(2) 0.044(3) 0.037(3) 0.003(2) 0.008(2) 0.006(2)
C113 0.041(3) 0.041(3) 0.040(3) -0.001(2) 0.009(2) 0.001(2)
C114 0.067(3) 0.032(3) 0.056(3) 0.004(2) 0.019(3) 0.011(2)
C115 0.043(3) 0.035(3) 0.043(3) 0.012(2) 0.013(2) 0.014(2)
C116 0.038(2) 0.033(2) 0.042(3) 0.006(2) 0.009(2) 0.007(2)
C117 0.059(3) 0.028(2) 0.038(3) 0.011(2) 0.020(2) 0.014(2)
C118 0.068(3) 0.041(3) 0.040(3) 0.013(2) 0.021(2) 0.029(3)
C119 0.088(4) 0.034(3) 0.038(3) 0.011(2) 0.025(3) 0.026(3)
C120 0.068(3) 0.033(3) 0.055(3) 0.006(2) 0.026(3) -0.002(2)
C121 0.043(3) 0.034(3) 0.043(3) 0.010(2) 0.015(2) 0.011(2)
C122 0.049(3) 0.032(2) 0.039(3) 0.014(2) 0.011(2) 0.013(2)
C123 0.048(3) 0.045(3) 0.047(3) 0.014(2) -0.007(2) 0.004(2)
C124 0.065(3) 0.038(3) 0.043(3) 0.009(2) -0.005(3) 0.012(3)
C125 0.074(4) 0.049(3) 0.044(3) 0.010(3) 0.011(3) 0.022(3)
C126 0.042(3) 0.048(3) 0.049(3) 0.012(2) 0.011(2) 0.013(2)
C127 0.049(3) 0.099(5) 0.070(4) 0.048(4) 0.022(3) 0.030(3)
C74 0.083(5) 0.080(5) 0.087(5) 0.031(4) 0.018(4) 0.030(4)
O74 0.104(4) 0.154(6) 0.083(4) 0.029(4) 0.007(3) 0.064(4)

loop_
_atom_type_symbol
_atom_type_description
_atom_type_scat_dispersion_real
_atom_type_scat_dispersion_imag
_atom_type_scat_source
C C 0.0033 0.0016 'International Tables Vol C Tables 4.2.6.8 and 6.1.1.4'
H H 0.0000 0.0000 'International Tables Vol C Tables 4.2.6.8 and 6.1.1.4'
N N 0.0061 0.0033 'International Tables Vol C Tables 4.2.6.8 and 6.1.1.4'
O O 0.0106 0.0060 'International Tables Vol C Tables 4.2.6.8 and 6.1.1.4'
Cu Cu 0.3201 1.2651 'International Tables Vol C Tables 4.2.6.8 and 6.1.1.4'

loop_
_geom_angle_atom_site_label_1
_geom_angle_atom_site_label_2
_geom_angle_atom_site_label_3
_geom_angle
_geom_angle_site_symmetry_1
_geom_angle_site_symmetry_3
_geom_angle_publ_flag
O1 Cu1 N1 94.78(13) . . ?
O1 Cu1 N6 101.48(14) . . ?
N1 Cu1 N6 137.29(14) . . ?
O1 Cu1 N3 173.98(13) . . ?
N1 Cu1 N3 79.38(14) . . ?
N6 Cu1 N3 82.12(14) . . ?
O1 Cu1 N4 103.43(13) . . ?
N1 Cu1 N4 112.66(14) . . ?
N6 Cu1 N4 101.59(14) . . ?
N3 Cu1 N4 80.38(14) . . ?
O2 Cu2 N2 95.69(13) . . ?
O2 Cu2 N9 100.94(14) . . ?
N2 Cu2 N9 118.40(14) . . ?
O2 Cu2 N11 101.30(14) . . ?
N2 Cu2 N11 115.34(14) . . ?
N9 Cu2 N11 118.51(15) . . ?
O2 Cu2 N8 176.49(13) . . ?
N2 Cu2 N8 80.86(13) . . ?
N9 Cu2 N8 80.26(14) . . ?
N11 Cu2 N8 80.88(14) . . ?
O21 Cu11 N104 94.93(15) . . ?
O21 Cu11 N101 99.35(14) . . ?
N104 Cu11 N101 131.97(15) . . ?
O21 Cu11 N103 175.75(14) . . ?
N104 Cu11 N103 82.02(15) . . ?
N101 Cu11 N103 80.68(14) . . ?
O21 Cu11 N106 103.86(15) . . ?
N104 Cu11 N106 107.54(15) . . ?
N101 Cu11 N106 112.93(14) . . ?
N103 Cu11 N106 79.95(15) . . ?
O22 Cu12 N102 95.74(15) . . ?
O22 Cu12 N111 97.29(18) . . ?
N102 Cu12 N111 118.82(15) . . ?
O22 Cu12 N109 103.94(18) . . ?
N102 Cu12 N109 121.26(15) . . ?
N111 Cu12 N109 112.76(15) . . ?
O22 Cu12 N108 176.00(18) . . ?
N102 Cu12 N108 81.88(14) . . ?
N111 Cu12 N108 81.16(15) . . ?
N109 Cu12 N108 80.06(14) . . ?
C2 N1 N2 107.8(3) . . ?
C2 N1 Cu1 115.2(3) . . ?
N2 N1 Cu1 136.8(3) . . ?
C3 N2 N1 107.7(3) . . ?
C3 N2 Cu2 114.6(3) . . ?
N1 N2 Cu2 137.7(3) . . ?
C4 N3 C10 111.6(3) . . ?
C4 N3 C5 111.2(3) . . ?
C10 N3 C5 109.7(3) . . ?
C4 N3 Cu1 106.2(3) . . ?
C10 N3 Cu1 110.9(3) . . ?
C5 N3 Cu1 107.1(3) . . ?
C6 N4 C7 105.8(4) . . ?
C6 N4 Cu1 109.4(3) . . ?
C7 N4 Cu1 144.8(3) . . ?
C6 N5 C8 106.6(4) . . ?
C6 N5 C9 126.0(4) . . ?
C8 N5 C9 127.4(4) . . ?
C11 N6 C12 105.8(4) . . ?
C11 N6 Cu1 112.1(3) . . ?
C12 N6 Cu1 141.9(3) . . ?
C11 N7 C13 106.8(4) . . ?
C11 N7 C14 125.1(4) . . ?
C13 N7 C14 128.1(4) . . ?
C16 N8 C21 109.9(3) . . ?
C16 N8 C15 111.0(3) . . ?
C21 N8 C15 110.8(3) . . ?
C16 N8 Cu2 109.2(3) . . ?
C21 N8 Cu2 108.5(3) . . ?
C15 N8 Cu2 107.3(2) . . ?
C17 N9 C18 105.9(4) . . ?
C17 N9 Cu2 112.2(3) . . ?
C18 N9 Cu2 141.9(3) . . ?
C22 N11 C23 105.8(4) . . ?
C22 N11 Cu2 111.4(3) . . ?
C23 N11 Cu2 142.8(3) . . ?
C22 N12 C24 107.0(4) . . ?
C22 N12 C25 127.2(4) . . ?
C24 N12 C25 125.7(4) . . ?
C17 N10 C19 106.6(4) . . ?
C17 N10 C20 127.0(4) . . ?
C19 N10 C20 126.5(4) . . ?
C102 N101 N102 107.0(3) . . ?
C102 N101 Cu11 114.2(3) . . ?
N102 N101 Cu11 138.4(3) . . ?
C103 N102 N101 107.9(3) . . ?
C103 N102 Cu12 114.1(3) . . ?
N101 N102 Cu12 136.0(3) . . ?
C110 N103 C104 110.4(3) . . ?
C110 N103 C105 111.4(4) . . ?
C104 N103 C105 111.0(4) . . ?
C110 N103 Cu11 108.8(3) . . ?
C104 N103 Cu11 105.1(3) . . ?
C105 N103 Cu11 109.9(3) . . ?
C106 N104 C107 106.2(4) . . ?
C106 N104 Cu11 113.9(3) . . ?
C107 N104 Cu11 139.3(4) . . ?
C106 N105 C108 106.7(4) . . ?
C106 N105 C109 127.0(4) . . ?
C108 N105 C109 126.3(4) . . ?
C111 N106 C112 105.8(4) . . ?
C111 N106 Cu11 109.4(3) . . ?
C112 N106 Cu11 144.3(3) . . ?
C111 N107 C113 107.5(4) . . ?
C111 N107 C114 126.1(4) . . ?
C113 N107 C114 126.4(4) . . ?
C116 N108 C121 110.7(3) . . ?
C116 N108 C115 110.3(4) . . ?
C121 N108 C115 111.8(3) . . ?
C116 N108 Cu12 109.0(3) . . ?
C121 N108 Cu12 108.6(3) . . ?
C115 N108 Cu12 106.3(3) . . ?
C117 N109 C118 105.9(4) . . ?
C117 N109 Cu12 111.6(3) . . ?
C118 N109 Cu12 142.0(4) . . ?
C117 N110 C119 106.7(4) . . ?
C117 N110 C120 126.7(4) . . ?
C119 N110 C120 126.6(4) . . ?
C122 N111 C123 107.1(4) . . ?
C122 N111 Cu12 112.1(3) . . ?
C123 N111 Cu12 140.5(4) . . ?
C122 N112 C124 107.1(4) . . ?
C122 N112 C125 127.4(4) . . ?
C124 N112 C125 125.5(5) . . ?
C26 O1 Cu1 121.3(3) . . ?
C27 O2 Cu2 122.5(3) . . ?
C126 O21 Cu11 117.6(3) . . ?
C127 O22 Cu12 119.7(3) . . ?
O33 N30 O32 118.9(6) . . ?
O33 N30 O31 121.1(7) . . ?
O32 N30 O31 120.0(7) . . ?
O42A N40 O43A 126.0(5) . . ?
O43B N40 O42B 124.1(7) . . ?
O43B N40 O41B 119.8(7) . . ?
O42B N40 O41B 115.9(6) . . ?
O42A N40 O41A 115.8(4) . . ?
O43A N40 O41A 118.2(5) . . ?
O53 N50 O51 116.3(7) . . ?
O53 N50 O52 120.9(7) . . ?
O51 N50 O52 122.7(5) . . ?
O61 N60 O63 121.0(4) . . ?
O61 N60 O62 120.2(4) . . ?
O63 N60 O62 118.8(4) . . ?
C2 C1 C3 103.4(4) . . ?
N1 C2 C1 110.6(4) . . ?
N1 C2 C4 117.2(4) . . ?
C1 C2 C4 132.2(4) . . ?
N2 C3 C1 110.4(4) . . ?
N2 C3 C15 117.7(4) . . ?
C1 C3 C15 131.8(4) . . ?
N3 C4 C2 107.4(3) . . ?
C6 C5 N3 107.8(4) . . ?
N4 C6 N5 111.1(4) . . ?
N4 C6 C5 122.4(4) . . ?
N5 C6 C5 126.4(4) . . ?
C8 C7 N4 109.2(4) . . ?
C7 C8 N5 107.2(4) . . ?
C11 C10 N3 108.5(4) . . ?
N6 C11 N7 111.4(4) . . ?
N6 C11 C10 124.3(4) . . ?
N7 C11 C10 124.1(4) . . ?
C13 C12 N6 109.3(4) . . ?
C12 C13 N7 106.8(4) . . ?
N8 C15 C3 108.6(3) . . ?
N8 C16 C17 106.7(4) . . ?
N9 C17 N10 111.5(4) . . ?
N9 C17 C16 121.8(4) . . ?
N10 C17 C16 126.6(4) . . ?
C19 C18 N9 108.9(4) . . ?
C18 C19 N10 107.0(4) . . ?
N8 C21 C22 107.3(3) . . ?
N11 C22 N12 111.3(4) . . ?
N11 C22 C21 121.8(4) . . ?
N12 C22 C21 126.8(4) . . ?
C24 C23 N11 109.2(4) . . ?
C23 C24 N12 106.6(4) . . ?
C103 C101 C102 103.4(4) . . ?
N101 C102 C101 111.1(4) . . ?
N101 C102 C104 116.1(4) . . ?
C101 C102 C104 132.8(4) . . ?
N102 C103 C101 110.6(4) . . ?
N102 C103 C115 116.4(4) . . ?
C101 C103 C115 132.9(4) . . ?
N103 C104 C102 107.5(4) . . ?
N103 C105 C106 107.8(4) . . ?
N104 C106 N105 110.9(4) . . ?
N104 C106 C105 121.2(4) . . ?
N105 C106 C105 127.7(4) . . ?
C108 C107 N104 109.3(5) . . ?
C107 C108 N105 106.9(4) . . ?
N103 C110 C111 108.5(4) . . ?
N106 C111 N107 110.7(4) . . ?
N106 C111 C110 122.5(4) . . ?
N107 C111 C110 126.7(4) . . ?
C113 C112 N106 109.9(4) . . ?
C112 C113 N107 106.1(4) . . ?
N108 C115 C103 108.6(3) . . ?
N108 C116 C117 107.3(4) . . ?
N109 C117 N110 111.4(4) . . ?
N109 C117 C116 122.1(4) . . ?
N110 C117 C116 126.4(5) . . ?
C119 C118 N109 108.6(5) . . ?
C118 C119 N110 107.4(4) . . ?
C122 C121 N108 108.0(4) . . ?
N111 C122 N112 110.1(4) . . ?
N111 C122 C121 121.9(4) . . ?
N112 C122 C121 127.9(4) . . ?
C124 C123 N111 108.5(5) . . ?
C123 C124 N112 107.3(5) . . ?

loop_
_geom_bond_atom_site_label_1
_geom_bond_atom_site_label_2
_geom_bond_distance
_geom_bond_site_symmetry_2
_geom_bond_publ_flag
Cu1 O1 1.947(3) . ?
Cu1 N1 1.989(4) . ?
Cu1 N6 2.037(4) . ?
Cu1 N3 2.123(4) . ?
Cu1 N4 2.139(4) . ?
Cu2 O2 1.918(3) . ?
Cu2 N2 2.021(3) . ?
Cu2 N9 2.052(4) . ?
Cu2 N11 2.077(4) . ?
Cu2 N8 2.109(3) . ?
Cu1 Cu2 4.3123(7) . ?
Cu11 O21 1.921(3) . ?
Cu11 N104 2.002(4) . ?
Cu11 N101 2.018(4) . ?
Cu11 N103 2.110(4) . ?
Cu11 N106 2.150(4) . ?
Cu12 O22 1.901(4) . ?
Cu12 N102 2.016(4) . ?
Cu12 N111 2.057(4) . ?
Cu12 N109 2.067(4) . ?
Cu12 N108 2.125(4) . ?
Cu11 Cu12 4.3713(8) . ?
N1 C2 1.341(5) . ?
N1 N2 1.363(5) . ?
N2 C3 1.344(5) . ?
N3 C4 1.482(6) . ?
N3 C10 1.495(5) . ?
N3 C5 1.495(6) . ?
N4 C6 1.323(6) . ?
N4 C7 1.381(6) . ?
N5 C6 1.349(6) . ?
N5 C8 1.373(6) . ?
N5 C9 1.469(6) . ?
N6 C11 1.323(6) . ?
N6 C12 1.385(6) . ?
N7 C11 1.346(6) . ?
N7 C13 1.383(6) . ?
N7 C14 1.463(6) . ?
N8 C16 1.488(5) . ?
N8 C21 1.490(5) . ?
N8 C15 1.498(5) . ?
N9 C17 1.325(6) . ?
N9 C18 1.385(6) . ?
N11 C22 1.320(6) . ?
N11 C23 1.386(6) . ?
N12 C22 1.348(6) . ?
N12 C24 1.378(6) . ?
N12 C25 1.467(6) . ?
N10 C17 1.350(5) . ?
N10 C19 1.380(7) . ?
N10 C20 1.465(6) . ?
N101 C102 1.346(6) . ?
N101 N102 1.367(5) . ?
N102 C103 1.347(6) . ?
N103 C110 1.486(6) . ?
N103 C104 1.491(6) . ?
N103 C105 1.492(6) . ?
N104 C106 1.319(6) . ?
N104 C107 1.383(6) . ?
N105 C106 1.354(6) . ?
N105 C108 1.381(7) . ?
N105 C109 1.462(7) . ?
N106 C111 1.330(6) . ?
N106 C112 1.386(6) . ?
N107 C111 1.352(6) . ?
N107 C113 1.386(6) . ?
N107 C114 1.460(6) . ?
N108 C116 1.482(6) . ?
N108 C121 1.491(6) . ?
N108 C115 1.493(6) . ?
N109 C117 1.327(6) . ?
N109 C118 1.391(6) . ?
N110 C117 1.354(6) . ?
N110 C119 1.373(7) . ?
N110 C120 1.464(7) . ?
N111 C122 1.324(6) . ?
N111 C123 1.374(6) . ?
N112 C122 1.358(6) . ?
N112 C124 1.369(7) . ?
N112 C125 1.451(7) . ?
O1 C26 1.425(6) . ?
O2 C27 1.420(6) . ?
O21 C126 1.444(6) . ?
O22 C127 1.425(7) . ?
N30 O33 1.214(7) . ?
N30 O32 1.236(7) . ?
N30 O31 1.239(7) . ?
N40 O43B 1.220(7) . ?
N40 O42A 1.228(5) . ?
N40 O43A 1.233(5) . ?
N40 O42B 1.255(6) . ?
N40 O41B 1.285(7) . ?
N40 O41A 1.295(5) . ?
N50 O53 1.172(7) . ?
N50 O51 1.209(7) . ?
N50 O52 1.250(6) . ?
N60 O61 1.245(5) . ?
N60 O63 1.246(5) . ?
N60 O62 1.263(6) . ?
C1 C2 1.387(6) . ?
C1 C3 1.393(6) . ?
C2 C4 1.496(6) . ?
C3 C15 1.505(6) . ?
C5 C6 1.490(6) . ?
C7 C8 1.343(7) . ?
C10 C11 1.485(6) . ?
C12 C13 1.348(7) . ?
C16 C17 1.490(6) . ?
C18 C19 1.358(7) . ?
C21 C22 1.491(6) . ?
C23 C24 1.352(7) . ?
C101 C103 1.383(7) . ?
C101 C102 1.387(6) . ?
C102 C104 1.504(6) . ?
C103 C115 1.501(6) . ?
C105 C106 1.494(7) . ?
C107 C108 1.343(7) . ?
C110 C111 1.492(6) . ?
C112 C113 1.352(7) . ?
C116 C117 1.499(6) . ?
C118 C119 1.361(8) . ?
C121 C122 1.484(7) . ?
C123 C124 1.356(8) . ?
C71A O71A 1.434(9) . ?
C71B O71B 1.412(10) . ?
C72A O72A 1.398(9) . ?
C72B O72B 1.414(10) . ?
C73A O73A 1.508(8) . ?
C73B O73B 1.391(10) . ?
C74 O74 1.402(8) . ?

loop_
_geom_hbond_atom_site_label_D
_geom_hbond_atom_site_label_H
_geom_hbond_atom_site_label_A
_geom_hbond_distance_DH
_geom_hbond_distance_HA
_geom_hbond_distance_DA
_geom_hbond_angle_DHA
_geom_hbond_site_symmetry_A
O1 H1A O2 1.19(7) 1.25(7) 2.432(4) 167(6) .
O21 H1B O22 1.05(7) 1.37(7) 2.414(5) 170(6) .
